data_4310093
loop_
_publ_author_name
'Ayaaz M. Pirani'
'H\'el\`ene P. A. Mercier'
'Reijo J. Suontamo'
'Gary J. Schrobilgen'
'David P. Santry'
'Horst Borrmann'

_publ_section_title
;
Syntheses; 77Se, 203Tl, and 205Tl NMR; and Theoretical Studies of the
Tl2Se66-, Tl3Se65-, and Tl3Se75- Anions and the X-ray Crystal Structures of
[2,2,2-crypt-Na]4[Tl4Se8].en and [2,2,2-crypt-Na]2[Tl2Se4]\\infty1.en
;
_journal_name_full 'Inorganic Chemistry'
_journal_page_first 8770
_journal_page_last 8785
_journal_paper_doi 10.1021/ic0510922
_journal_volume 44
_journal_year 2005
_chemical_formula_sum 'C74 H152 N10 Na4 O24 Se8 Tl4'
_chemical_formula_weight 3107.18
_chemical_name_systematic
; 
 ? 
;
_space_group_IT_number 14
_symmetry_cell_setting monoclinic
_symmetry_space_group_name_Hall '-P 2yn'
_symmetry_space_group_name_H-M 'P 1 21/n 1'
_atom_sites_solution_hydrogens geom
_atom_sites_solution_primary direct
_atom_sites_solution_secondary difmap
_audit_creation_method SHELXL
_cell_angle_alpha 90.00
_cell_angle_beta 94.17(3)
_cell_angle_gamma 90.00
_cell_formula_units_Z 2
_cell_length_a 14.768(3)
_cell_length_b 16.635(3)
_cell_length_c 21.254(4)
_cell_measurement_temperature 168(2)
_cell_volume 5207.6(17)
_computing_structure_refinement 'SHELXL-93 (Sheldrick, 1993)'
_computing_structure_solution 'SHELXS-86 (Sheldrick, 1990)'
_diffrn_ambient_temperature 168(2)
_diffrn_measurement_device
;
 STOE Imaging Plate Diffractometer System (STOE, 1995)'
;
_diffrn_measurement_method oscillation
_diffrn_radiation_monochromator graphite
_diffrn_radiation_source 'fine-focus sealed tube'
_diffrn_radiation_type MoK\a
_diffrn_radiation_wavelength 0.71073
_diffrn_reflns_av_R_equivalents 0.0667
_diffrn_reflns_av_sigmaI/netI 0.0806
_diffrn_reflns_limit_h_max 16
_diffrn_reflns_limit_h_min -16
_diffrn_reflns_limit_k_max 18
_diffrn_reflns_limit_k_min -19
_diffrn_reflns_limit_l_max 24
_diffrn_reflns_limit_l_min -24
_diffrn_reflns_number 30330
_diffrn_reflns_theta_max 24.12
_diffrn_reflns_theta_min 2.59
_exptl_absorpt_coefficient_mu 9.051
_exptl_crystal_colour orange
_exptl_crystal_density_diffrn 1.982
_exptl_crystal_density_meas 1.92
_exptl_crystal_density_method 'floatation in perfluorodecaline'
_exptl_crystal_description cube
_exptl_crystal_F_000 2996
_exptl_crystal_size_max 0.046
_exptl_crystal_size_mid 0.046
_exptl_crystal_size_min 0.046
_refine_diff_density_max 1.137
_refine_diff_density_min -0.628
_refine_diff_density_rms 0.134
_refine_ls_extinction_method none
_refine_ls_goodness_of_fit_all 0.860
_refine_ls_goodness_of_fit_obs 0.956
_refine_ls_matrix_type full
_refine_ls_number_parameters 559
_refine_ls_number_reflns 8169
_refine_ls_number_restraints 0
_refine_ls_restrained_S_all 0.867
_refine_ls_restrained_S_obs 0.956
_refine_ls_R_factor_all 0.0708
_refine_ls_R_factor_obs 0.0331
_refine_ls_shift/esd_max 0.002
_refine_ls_shift/esd_mean 0.000
_refine_ls_structure_factor_coef Fsqd
_refine_ls_weighting_details 'w=1/[\s^2^(Fo^2^)+(0.0065P)^2^+0.0000P] where P=(Fo^2^+2Fc^2^)/3'
_refine_ls_weighting_scheme calc
_refine_ls_wR_factor_all 0.0446
_refine_ls_wR_factor_obs 0.0394
_reflns_number_observed 5478
_reflns_number_total 8226
_reflns_observed_criterion >2\s(I)
_cod_data_source_file ic0510922si20050825_035123_1.cif
_cod_data_source_block '[2,2,2-crypt-Na]4[Tl4Se8].en'
_cod_depositor_comments
;
The following automatic conversions were performed:

'_refine_ls_weighting_scheme' value 'calc
w=1/[\s^2^(Fo^2^)+(0.0065P)^2^+0.0000P] where P=(Fo^2^+2Fc^2^)/3' was
changed to 'calc'. New tag '_refine_ls_weighting_details' was
created. The value of the new tag was set to
'w=1/[\s^2^(Fo^2^)+(0.0065P)^2^+0.0000P] where P=(Fo^2^+2Fc^2^)/3'.

Automatic conversion script
Id: cif_fix_values 3143 2015-03-26 13:38:13Z robertas 
;
_cod_original_cell_volume 5207.6(18)
_cod_database_code 4310093

loop_
_symmetry_equiv_pos_as_xyz
'x, y, z'
'-x+1/2, y+1/2, -z+1/2'
'-x, -y, -z'
'x-1/2, -y-1/2, z-1/2'

loop_
_atom_site_aniso_label
_atom_site_aniso_U_11
_atom_site_aniso_U_22
_atom_site_aniso_U_33
_atom_site_aniso_U_23
_atom_site_aniso_U_13
_atom_site_aniso_U_12
Tl1 0.02586(15) 0.0256(2) 0.02225(14) 0.00152(14) 0.00101(11) -0.00709(13)
Tl2 0.01976(13) 0.02060(13) 0.02583(15) 0.00223(13) -0.00106(11) -0.00388(11)
Se1 0.0335(4) 0.0267(4) 0.0472(5) 0.0023(4) 0.0020(4) -0.0101(3)
Se2 0.0189(4) 0.0263(4) 0.0511(5) 0.0010(4) 0.0013(3) -0.0006(3)
Se3 0.0209(4) 0.0229(4) 0.0339(4) 0.0022(3) -0.0002(3) 0.0001(3)
Se4 0.0233(4) 0.0231(4) 0.0213(4) 0.0002(3) -0.0001(3) -0.0016(3)
Na1 0.0207(14) 0.028(2) 0.031(2) -0.0018(14) 0.0059(11) -0.0010(12)
N100 0.022(3) 0.028(4) 0.037(4) -0.001(3) -0.001(3) 0.003(3)
C101 0.036(6) 0.041(6) 0.100(8) -0.015(6) -0.015(5) 0.001(4)
C102 0.060(7) 0.064(8) 0.281(20) -0.064(11) 0.075(10) -0.031(6)
O103 0.030(4) 0.026(3) 0.155(7) -0.020(4) 0.025(4) 0.004(3)
C104 0.068(7) 0.088(9) 0.041(6) -0.027(6) 0.026(5) -0.051(6)
C105 0.113(9) 0.046(6) 0.042(6) 0.012(5) -0.024(6) -0.032(6)
O106 0.076(4) 0.036(3) 0.036(3) -0.012(3) 0.005(3) -0.028(3)
C107 0.084(7) 0.031(5) 0.041(5) 0.015(4) 0.000(5) 0.003(5)
C108 0.111(9) 0.031(5) 0.050(6) -0.010(5) 0.002(6) 0.007(5)
N109 0.064(5) 0.030(4) 0.035(4) -0.004(3) 0.004(4) 0.012(3)
C110 0.081(7) 0.049(5) 0.030(5) -0.011(4) 0.013(5) 0.021(5)
C111 0.083(7) 0.044(6) 0.036(5) -0.007(4) 0.014(5) -0.011(5)
O112 0.049(3) 0.041(3) 0.033(3) -0.010(3) 0.011(3) -0.008(3)
C113 0.062(6) 0.037(5) 0.036(5) 0.006(4) 0.022(4) 0.004(4)
C114 0.045(5) 0.056(6) 0.032(5) 0.000(4) -0.001(4) 0.000(4)
O115 0.041(3) 0.047(3) 0.020(3) -0.003(3) 0.000(2) 0.011(3)
C116 0.071(6) 0.066(6) 0.052(6) 0.010(5) 0.003(5) 0.050(6)
C117 0.067(6) 0.047(6) 0.051(6) 0.017(5) 0.014(5) 0.031(5)
C118 0.039(5) 0.049(5) 0.036(5) -0.008(4) 0.017(4) 0.004(4)
C119 0.050(5) 0.042(5) 0.042(5) -0.014(4) 0.006(4) 0.009(4)
O120 0.031(3) 0.027(3) 0.030(3) -0.002(2) 0.001(2) -0.001(2)
C121 0.031(4) 0.032(4) 0.044(5) -0.008(4) -0.011(4) -0.012(3)
C122 0.023(4) 0.038(5) 0.036(5) -0.008(4) -0.013(3) 0.002(3)
O123 0.022(3) 0.035(3) 0.038(3) 0.000(3) 0.007(2) 0.003(2)
C124 0.021(4) 0.059(6) 0.050(5) 0.000(5) 0.010(4) -0.008(4)
C125 0.039(6) 0.069(7) 0.046(6) -0.004(5) 0.011(5) 0.022(5)
Na2 0.029(2) 0.028(2) 0.024(2) 0.0004(13) 0.0046(12) 0.0045(12)
N200 0.040(4) 0.032(4) 0.032(4) 0.004(3) 0.008(3) 0.001(3)
C201 0.041(5) 0.032(5) 0.048(5) 0.011(4) -0.006(4) -0.011(4)
C202 0.019(4) 0.055(6) 0.042(5) 0.015(4) -0.002(4) -0.008(4)
O203 0.034(3) 0.036(3) 0.028(3) 0.003(3) -0.003(2) 0.003(2)
C204 0.038(5) 0.040(5) 0.045(5) 0.005(4) -0.008(4) 0.009(4)
C205 0.031(4) 0.041(5) 0.046(5) 0.008(4) 0.003(4) 0.008(4)
O206 0.023(3) 0.042(3) 0.042(3) 0.013(3) -0.003(2) -0.002(2)
C207 0.044(5) 0.057(6) 0.053(6) 0.015(5) 0.002(4) -0.009(5)
C208 0.054(6) 0.028(5) 0.066(7) 0.007(5) 0.005(5) -0.008(4)
N209 0.058(5) 0.040(4) 0.039(4) 0.001(3) -0.009(4) -0.008(3)
C210 0.066(9) 0.056(7) 0.191(16) -0.014(9) -0.067(9) -0.016(6)
C211 0.033(7) 0.231(21) 0.265(22) -0.165(19) -0.009(10) -0.013(10)
O212 0.035(4) 0.110(6) 0.067(5) -0.021(4) 0.011(4) -0.015(4)
C213 0.021(5) 0.070(7) 0.057(6) 0.006(5) 0.006(4) -0.006(4)
C214 0.042(5) 0.083(7) 0.077(7) -0.001(6) 0.033(5) 0.024(5)
O215 0.035(3) 0.040(3) 0.046(3) 0.000(3) 0.020(3) 0.001(3)
C216 0.059(6) 0.038(5) 0.035(5) 0.001(4) 0.016(4) -0.001(4)
C217 0.056(6) 0.046(5) 0.048(6) -0.012(5) 0.015(5) 0.005(4)
C218 0.049(5) 0.035(5) 0.057(6) 0.021(5) 0.009(4) 0.005(4)
C219 0.041(5) 0.051(6) 0.057(6) 0.029(5) 0.021(5) 0.019(4)
O220 0.036(3) 0.065(4) 0.029(3) 0.016(3) 0.006(3) 0.017(3)
C221 0.097(9) 0.102(9) 0.046(7) 0.053(7) 0.046(6) 0.057(7)
C222 0.038(5) 0.155(11) 0.021(5) -0.021(7) -0.001(4) 0.024(7)
O223 0.071(4) 0.050(4) 0.035(4) -0.015(3) 0.024(3) -0.011(3)
C224 0.188(16) 0.117(12) 0.209(18) -0.114(12) 0.163(15) -0.083(12)
C225 0.198(15) 0.052(7) 0.037(6) -0.008(6) 0.014(8) 0.021(8)
N300 0.078(5) 0.051(4) 0.027(4) 0.010(4) 0.019(4) 0.015(4)
C301 0.045(5) 0.040(5) 0.042(5) 0.009(4) 0.012(4) -0.004(4)

loop_
_atom_site_label
_atom_site_type_symbol
_atom_site_fract_x
_atom_site_fract_y
_atom_site_fract_z
_atom_site_U_iso_or_equiv
_atom_site_thermal_displace_type
_atom_site_occupancy
_atom_site_calc_flag
_atom_site_refinement_flags
_atom_site_disorder_group
Tl1 Tl 0.80002(2) 0.23531(2) 0.009235(13) 0.02462(7) Uani 1 d . .
Tl2 Tl 0.93662(2) 0.41105(2) 0.007296(13) 0.02220(7) Uani 1 d . .
Se1 Se 0.70925(5) 0.11104(4) -0.00155(4) 0.0359(2) Uani 1 d . .
Se2 Se 0.75824(5) 0.38680(4) 0.01228(4) 0.0321(2) Uani 1 d . .
Se3 Se 0.97622(4) 0.25501(4) 0.01501(3) 0.0260(2) Uani 1 d . .
Se4 Se 1.01405(4) 0.50933(4) 0.09223(3) 0.0227(2) Uani 1 d . .
Na1 Na 0.3516(2) 0.2629(2) 0.84090(12) 0.0262(6) Uani 1 d . .
N100 N 0.2180(4) 0.3594(3) 0.8710(3) 0.0291(15) Uani 1 d . .
C101 C 0.1342(6) 0.3132(5) 0.8575(5) 0.060(3) Uani 1 d . .
H10A H 0.1241(6) 0.3057(5) 0.8113(5) 0.072 Uiso 1 calc R .
H10B H 0.0825(6) 0.3445(5) 0.8717(5) 0.072 Uiso 1 calc R .
C102 C 0.1359(7) 0.2341(7) 0.8882(8) 0.132(7) Uani 1 d . .
H10C H 0.1429(7) 0.2407(7) 0.9346(8) 0.158 Uiso 1 calc R .
H10D H 0.0781(7) 0.2054(7) 0.8772(8) 0.158 Uiso 1 calc R .
O103 O 0.2109(4) 0.1884(3) 0.8671(4) 0.069(2) Uani 1 d . .
C104 C 0.2196(7) 0.1169(7) 0.9023(4) 0.065(3) Uani 1 d . .
H10E H 0.2231(7) 0.1295(7) 0.9479(4) 0.078 Uiso 1 calc R .
H10F H 0.1656(7) 0.0825(7) 0.8926(4) 0.078 Uiso 1 calc R .
C105 C 0.2980(8) 0.0758(6) 0.8876(5) 0.068(3) Uani 1 d . .
H10G H 0.3015(8) 0.0232(6) 0.9095(5) 0.082 Uiso 1 calc R .
H10H H 0.2963(8) 0.0658(6) 0.8416(5) 0.082 Uiso 1 calc R .
O106 O 0.3739(4) 0.1224(3) 0.9066(3) 0.049(2) Uani 1 d . .
C107 C 0.4559(7) 0.0784(5) 0.9028(4) 0.052(2) Uani 1 d . .
H10I H 0.4482(7) 0.0242(5) 0.9208(4) 0.063 Uiso 1 calc R .
H10J H 0.5051(7) 0.1058(5) 0.9287(4) 0.063 Uiso 1 calc R .
C108 C 0.4840(8) 0.0698(5) 0.8360(4) 0.064(3) Uani 1 d . .
H10K H 0.5411(8) 0.0385(5) 0.8367(4) 0.077 Uiso 1 calc R .
H10L H 0.4367(8) 0.0394(5) 0.8107(4) 0.077 Uiso 1 calc R .
N109 N 0.4977(5) 0.1479(4) 0.8056(3) 0.043(2) Uani 1 d . .
C110 C 0.4870(7) 0.1406(5) 0.7368(4) 0.053(2) Uani 1 d . .
H11A H 0.5122(7) 0.0882(5) 0.7244(4) 0.063 Uiso 1 calc R .
H11B H 0.5228(7) 0.1834(5) 0.7179(4) 0.063 Uiso 1 calc R .
C111 C 0.3907(7) 0.1463(5) 0.7104(4) 0.054(3) Uani 1 d . .
H11C H 0.3888(7) 0.1405(5) 0.6639(4) 0.065 Uiso 1 calc R .
H11D H 0.3557(7) 0.1014(5) 0.7271(4) 0.065 Uiso 1 calc R .
O112 O 0.3487(4) 0.2201(3) 0.7252(2) 0.0409(14) Uani 1 d . .
C113 C 0.3817(6) 0.2873(4) 0.6915(4) 0.044(2) Uani 1 d . .
H11E H 0.3905(6) 0.2719(4) 0.6474(4) 0.053 Uiso 1 calc R .
H11F H 0.4407(6) 0.3055(4) 0.7117(4) 0.053 Uiso 1 calc R .
C114 C 0.3133(6) 0.3527(5) 0.6930(4) 0.044(2) Uani 1 d . .
H11G H 0.3335(6) 0.4003(5) 0.6699(4) 0.053 Uiso 1 calc R .
H11H H 0.2543(6) 0.3345(5) 0.6728(4) 0.053 Uiso 1 calc R .
O115 O 0.3043(3) 0.3722(3) 0.7574(2) 0.0362(13) Uani 1 d . .
C116 C 0.2274(7) 0.4208(6) 0.7668(4) 0.063(3) Uani 1 d . .
H11I H 0.1718(7) 0.3941(6) 0.7482(4) 0.076 Uiso 1 calc R .
H11J H 0.2335(7) 0.4732(6) 0.7455(4) 0.076 Uiso 1 calc R .
C117 C 0.2196(6) 0.4338(5) 0.8344(4) 0.054(3) Uani 1 d . .
H11K H 0.2714(6) 0.4671(5) 0.8512(4) 0.065 Uiso 1 calc R .
H11L H 0.1632(6) 0.4643(5) 0.8401(4) 0.065 Uiso 1 calc R .
C118 C 0.2315(5) 0.3765(5) 0.9375(4) 0.041(2) Uani 1 d . .
H11M H 0.2164(5) 0.3280(5) 0.9616(4) 0.049 Uiso 1 calc R .
H11N H 0.1893(5) 0.4199(5) 0.9482(4) 0.049 Uiso 1 calc R .
C119 C 0.3275(5) 0.4019(5) 0.9576(4) 0.045(2) Uani 1 d . .
H11O H 0.3408(5) 0.4546(5) 0.9386(4) 0.054 Uiso 1 calc R .
H11P H 0.3349(5) 0.4075(5) 1.0041(4) 0.054 Uiso 1 calc R .
O120 O 0.3880(3) 0.3431(3) 0.9375(2) 0.0293(12) Uani 1 d . .
C121 C 0.4796(5) 0.3647(4) 0.9528(4) 0.036(2) Uani 1 d . .
H12A H 0.4926(5) 0.3643(4) 0.9991(4) 0.044 Uiso 1 calc R .
H12B H 0.4909(5) 0.4197(4) 0.9373(4) 0.044 Uiso 1 calc R .
C122 C 0.5403(5) 0.3063(5) 0.9229(3) 0.033(2) Uani 1 d . .
H12C H 0.6047(5) 0.3210(5) 0.9329(3) 0.040 Uiso 1 calc R .
H12D H 0.5304(5) 0.2514(5) 0.9391(3) 0.040 Uiso 1 calc R .
O123 O 0.5192(3) 0.3087(3) 0.8568(2) 0.0313(12) Uani 1 d . .
C124 C 0.5864(5) 0.2706(5) 0.8221(4) 0.043(2) Uani 1 d . .
H12E H 0.6470(5) 0.2910(5) 0.8373(4) 0.052 Uiso 1 calc R .
H12F H 0.5759(5) 0.2853(5) 0.7770(4) 0.052 Uiso 1 calc R .
C125 C 0.5857(6) 0.1805(5) 0.8280(4) 0.051(2) Uani 1 d . .
H12G H 0.6334(6) 0.1574(5) 0.8030(4) 0.061 Uiso 1 calc R .
H12H H 0.5994(6) 0.1652(5) 0.8727(4) 0.061 Uiso 1 calc R .
Na2 Na 0.3866(2) 0.2980(2) 0.19094(12) 0.0266(6) Uani 1 d . .
N200 N 0.3292(4) 0.1501(4) 0.1401(3) 0.034(2) Uani 1 d . .
C201 C 0.2348(5) 0.1584(5) 0.1120(4) 0.041(2) Uani 1 d . .
H20A H 0.2072(5) 0.1044(5) 0.1065(4) 0.049 Uiso 1 calc R .
H20B H 0.2357(5) 0.1835(5) 0.0698(4) 0.049 Uiso 1 calc R .
C202 C 0.1779(5) 0.2085(5) 0.1522(4) 0.039(2) Uani 1 d . .
H20C H 0.1155(5) 0.2118(5) 0.1319(4) 0.047 Uiso 1 calc R .
H20D H 0.1744(5) 0.1818(5) 0.1936(4) 0.047 Uiso 1 calc R .
O203 O 0.2124(3) 0.2873(3) 0.1620(2) 0.0331(13) Uani 1 d . .
C204 C 0.1871(6) 0.3410(5) 0.1122(4) 0.041(2) Uani 1 d . .
H20E H 0.1205(6) 0.3493(5) 0.1095(4) 0.050 Uiso 1 calc R .
H20F H 0.2038(6) 0.3181(5) 0.0716(4) 0.050 Uiso 1 calc R .
C205 C 0.2343(5) 0.4187(5) 0.1242(4) 0.039(2) Uani 1 d . .
H20G H 0.2151(5) 0.4579(5) 0.0908(4) 0.047 Uiso 1 calc R .
H20H H 0.2193(5) 0.4409(5) 0.1654(4) 0.047 Uiso 1 calc R .
O206 O 0.3278(3) 0.4041(3) 0.1243(2) 0.0360(13) Uani 1 d . .
C207 C 0.3817(6) 0.4757(5) 0.1279(4) 0.052(2) Uani 1 d . .
H20I H 0.3518(6) 0.5173(5) 0.1003(4) 0.062 Uiso 1 calc R .
H20J H 0.4418(6) 0.4641(5) 0.1121(4) 0.062 Uiso 1 calc R .
C208 C 0.3942(6) 0.5066(5) 0.1924(4) 0.049(2) Uani 1 d . .
H20K H 0.3343(6) 0.5230(5) 0.2063(4) 0.059 Uiso 1 calc R .
H20L H 0.4329(6) 0.5552(5) 0.1925(4) 0.059 Uiso 1 calc R .
N209 N 0.4361(5) 0.4482(4) 0.2388(3) 0.046(2) Uani 1 d . .
C210 C 0.5366(8) 0.4527(7) 0.2408(8) 0.108(5) Uani 1 d . .
H21A H 0.5512(8) 0.4911(7) 0.2075(8) 0.130 Uiso 1 calc R .
H21B H 0.5565(8) 0.4782(7) 0.2816(8) 0.130 Uiso 1 calc R .
C211 C 0.5877(8) 0.3926(13) 0.2352(10) 0.177(10) Uani 1 d . .
H21C H 0.6067(8) 0.3736(13) 0.2783(10) 0.213 Uiso 1 calc R .
H21D H 0.6431(8) 0.4120(13) 0.2165(10) 0.213 Uiso 1 calc R .
O212 O 0.5566(4) 0.3253(5) 0.2002(3) 0.070(2) Uani 1 d . .
C213 C 0.6004(5) 0.3138(6) 0.1455(4) 0.049(2) Uani 1 d . .
H21E H 0.6662(5) 0.3054(6) 0.1559(4) 0.059 Uiso 1 calc R .
H21F H 0.5926(5) 0.3616(6) 0.1180(4) 0.059 Uiso 1 calc R .
C214 C 0.5606(6) 0.2428(6) 0.1133(5) 0.066(3) Uani 1 d . .
H21G H 0.5927(6) 0.2311(6) 0.0751(5) 0.079 Uiso 1 calc R .
H21H H 0.5664(6) 0.1955(6) 0.1415(5) 0.079 Uiso 1 calc R .
O215 O 0.4666(3) 0.2591(3) 0.0962(2) 0.0394(13) Uani 1 d . .
C216 C 0.4220(6) 0.2008(5) 0.0563(4) 0.043(2) Uani 1 d . .
H21I H 0.4634(6) 0.1834(5) 0.0243(4) 0.052 Uiso 1 calc R .
H21J H 0.3679(6) 0.2256(5) 0.0338(4) 0.052 Uiso 1 calc R .
C217 C 0.3928(6) 0.1283(5) 0.0922(4) 0.049(2) Uani 1 d . .
H21K H 0.3631(6) 0.0892(5) 0.0623(4) 0.059 Uiso 1 calc R .
H21L H 0.4470(6) 0.1020(5) 0.1133(4) 0.059 Uiso 1 calc R .
C218 C 0.3344(6) 0.0926(5) 0.1916(4) 0.047(2) Uani 1 d . .
H21M H 0.3385(6) 0.0376(5) 0.1742(4) 0.056 Uiso 1 calc R .
H21N H 0.2781(6) 0.0958(5) 0.2141(4) 0.056 Uiso 1 calc R .
C219 C 0.4160(5) 0.1079(5) 0.2381(4) 0.049(2) Uani 1 d . .
H21O H 0.4175(5) 0.0665(5) 0.2716(4) 0.059 Uiso 1 calc R .
H21P H 0.4722(5) 0.1025(5) 0.2158(4) 0.059 Uiso 1 calc R .
O220 O 0.4145(4) 0.1848(4) 0.2663(2) 0.0432(15) Uani 1 d . .
C221 C 0.3559(8) 0.1903(7) 0.3168(5) 0.080(4) Uani 1 d . .
H22A H 0.3754(8) 0.1515(7) 0.3504(5) 0.096 Uiso 1 calc R .
H22B H 0.2929(8) 0.1770(7) 0.3011(5) 0.096 Uiso 1 calc R .
C222 C 0.3591(6) 0.2703(8) 0.3418(4) 0.072(3) Uani 1 d . .
H22C H 0.3182(6) 0.2744(8) 0.3765(4) 0.086 Uiso 1 calc R .
H22D H 0.4216(6) 0.2825(8) 0.3592(4) 0.086 Uiso 1 calc R .
O223 O 0.3329(4) 0.3261(4) 0.2950(3) 0.051(2) Uani 1 d . .
C224 C 0.3329(11) 0.4086(9) 0.3127(8) 0.164(9) Uani 1 d . .
H22E H 0.2767(11) 0.4331(9) 0.2929(8) 0.197 Uiso 1 calc R .
H22F H 0.3284(11) 0.4108(9) 0.3590(8) 0.197 Uiso 1 calc R .
C225 C 0.4021(11) 0.4553(7) 0.2992(5) 0.095(5) Uani 1 d . .
H22G H 0.4530(11) 0.4447(7) 0.3310(5) 0.115 Uiso 1 calc R .
H22H H 0.3834(11) 0.5119(7) 0.3046(5) 0.115 Uiso 1 calc R .
N300 N 0.9463(5) 0.0421(4) 0.0713(3) 0.051(2) Uani 1 d . .
H30A H 0.9192(5) 0.0853(4) 0.0526(3) 0.062 Uiso 1 d R .
H30B H 0.9406(5) 0.0326(4) 0.1125(3) 0.062 Uiso 1 d R .
C301 C 0.9978(6) -0.0120(5) 0.0340(4) 0.042(2) Uani 1 d . .
H30C H 0.9705(6) -0.0663(5) 0.0355(4) 0.050 Uiso 1 calc R .
H30D H 1.0605(6) -0.0157(5) 0.0538(4) 0.050 Uiso 1 calc R .

loop_
_atom_type_symbol
_atom_type_description
_atom_type_scat_dispersion_real
_atom_type_scat_dispersion_imag
_atom_type_scat_source
C C 0.0033 0.0016 'International Tables Vol C Tables 4.2.6.8 and 6.1.1.4'
H H 0.0000 0.0000 'International Tables Vol C Tables 4.2.6.8 and 6.1.1.4'
N N 0.0061 0.0033 'International Tables Vol C Tables 4.2.6.8 and 6.1.1.4'
O O 0.0106 0.0060 'International Tables Vol C Tables 4.2.6.8 and 6.1.1.4'
Na Na 0.0362 0.0249 'International Tables Vol C Tables 4.2.6.8 and 6.1.1.4'
Se Se -0.0929 2.2259 'International Tables Vol C Tables 4.2.6.8 and 6.1.1.4'
Tl Tl -2.8358 9.6688 'International Tables Vol C Tables 4.2.6.8 and 6.1.1.4'

loop_
_geom_angle_atom_site_label_1
_geom_angle_atom_site_label_2
_geom_angle_atom_site_label_3
_geom_angle
_geom_angle_site_symmetry_1
_geom_angle_site_symmetry_3
_geom_angle_publ_flag
Se1 Tl1 Se2 133.44(3) . . ?
Se1 Tl1 Se3 129.90(3) . . ?
Se2 Tl1 Se3 96.58(2) . . ?
Se1 Tl1 Tl2 173.69(2) . . ?
Se2 Tl1 Tl2 48.55(2) . . ?
Se3 Tl1 Tl2 48.25(2) . . ?
Se4 Tl2 Se4 96.10(3) . 3_765 ?
Se4 Tl2 Se3 118.71(3) . . ?
Se4 Tl2 Se3 117.75(2) 3_765 . ?
Se4 Tl2 Se2 116.50(3) . . ?
Se4 Tl2 Se2 115.91(3) 3_765 . ?
Se3 Tl2 Se2 93.62(2) . . ?
Se4 Tl2 Tl2 48.15(2) . 3_765 ?
Se4 Tl2 Tl2 47.95(2) 3_765 3_765 ?
Se3 Tl2 Tl2 135.04(2) . 3_765 ?
Se2 Tl2 Tl2 131.34(2) . 3_765 ?
Se4 Tl2 Tl1 136.15(2) . . ?
Se4 Tl2 Tl1 127.69(2) 3_765 . ?
Se3 Tl2 Tl1 47.14(2) . . ?
Se2 Tl2 Tl1 46.68(2) . . ?
Tl2 Tl2 Tl1 175.187(15) 3_765 . ?
Tl1 Se2 Tl2 84.77(2) . . ?
Tl1 Se3 Tl2 84.61(2) . . ?
Tl2 Se4 Tl2 83.90(3) . 3_765 ?
O120 Na1 O103 102.4(2) . . ?
O120 Na1 O112 159.3(2) . . ?
O103 Na1 O112 96.9(2) . . ?
O120 Na1 O123 65.5(2) . . ?
O103 Na1 O123 155.9(2) . . ?
O112 Na1 O123 99.0(2) . . ?
O120 Na1 O115 102.7(2) . . ?
O103 Na1 O115 108.1(2) . . ?
O112 Na1 O115 63.5(2) . . ?
O123 Na1 O115 95.2(2) . . ?
O120 Na1 N100 66.1(2) . . ?
O103 Na1 N100 66.7(2) . . ?
O112 Na1 N100 116.0(2) . . ?
O123 Na1 N100 120.7(2) . . ?
O115 Na1 N100 64.8(2) . . ?
O120 Na1 O106 91.5(2) . . ?
O103 Na1 O106 62.4(2) . . ?
O112 Na1 O106 104.3(2) . . ?
O123 Na1 O106 96.1(2) . . ?
O115 Na1 O106 164.6(2) . . ?
N100 Na1 O106 117.3(2) . . ?
O120 Na1 N109 115.6(2) . . ?
O103 Na1 N109 111.1(2) . . ?
O112 Na1 N109 63.1(2) . . ?
O123 Na1 N109 61.6(2) . . ?
O115 Na1 N109 115.8(2) . . ?
N100 Na1 N109 177.7(2) . . ?
O106 Na1 N109 61.5(2) . . ?
C118 N100 C117 110.3(6) . . ?
C118 N100 C101 110.5(7) . . ?
C117 N100 C101 112.6(7) . . ?
C118 N100 Na1 107.7(5) . . ?
C117 N100 Na1 110.1(4) . . ?
C101 N100 Na1 105.5(5) . . ?
N100 C101 C102 113.3(8) . . ?
N100 C101 H10A 108.9(5) . . ?
C102 C101 H10A 108.9(7) . . ?
N100 C101 H10B 108.9(4) . . ?
C102 C101 H10B 108.9(6) . . ?
H10A C101 H10B 107.7 . . ?
O103 C102 C101 108.8(9) . . ?
O103 C102 H10C 109.9(8) . . ?
C101 C102 H10C 109.9(7) . . ?
O103 C102 H10D 109.9(5) . . ?
C101 C102 H10D 109.9(6) . . ?
H10C C102 H10D 108.3 . . ?
C104 O103 C102 108.9(9) . . ?
C104 O103 Na1 119.3(5) . . ?
C102 O103 Na1 118.4(5) . . ?
C105 C104 O103 109.8(7) . . ?
C105 C104 H10E 109.7(6) . . ?
O103 C104 H10E 109.7(5) . . ?
C105 C104 H10F 109.7(5) . . ?
O103 C104 H10F 109.7(5) . . ?
H10E C104 H10F 108.2 . . ?
O106 C105 C104 108.8(8) . . ?
O106 C105 H10G 109.9(5) . . ?
C104 C105 H10G 109.9(6) . . ?
O106 C105 H10H 109.9(5) . . ?
C104 C105 H10H 109.9(6) . . ?
H10G C105 H10H 108.3 . . ?
C105 O106 C107 111.5(7) . . ?
C105 O106 Na1 105.2(5) . . ?
C107 O106 Na1 118.9(4) . . ?
O106 C107 C108 113.2(8) . . ?
O106 C107 H10I 108.9(4) . . ?
C108 C107 H10I 108.9(5) . . ?
O106 C107 H10J 108.9(4) . . ?
C108 C107 H10J 108.9(6) . . ?
H10I C107 H10J 107.7 . . ?
N109 C108 C107 112.6(7) . . ?
N109 C108 H10K 109.1(5) . . ?
C107 C108 H10K 109.1(5) . . ?
N109 C108 H10L 109.1(5) . . ?
C107 C108 H10L 109.1(6) . . ?
H10K C108 H10L 107.8 . . ?
C125 N109 C110 112.7(7) . . ?
C125 N109 C108 109.5(7) . . ?
C110 N109 C108 110.9(7) . . ?
C125 N109 Na1 108.7(4) . . ?
C110 N109 Na1 105.9(5) . . ?
C108 N109 Na1 109.1(5) . . ?
N109 C110 C111 113.6(7) . . ?
N109 C110 H11A 108.9(4) . . ?
C111 C110 H11A 108.9(5) . . ?
N109 C110 H11B 108.9(5) . . ?
C111 C110 H11B 108.9(5) . . ?
H11A C110 H11B 107.7 . . ?
O112 C111 C110 113.1(7) . . ?
O112 C111 H11C 109.0(4) . . ?
C110 C111 H11C 109.0(5) . . ?
O112 C111 H11D 109.0(4) . . ?
C110 C111 H11D 109.0(5) . . ?
H11C C111 H11D 107.8 . . ?
C111 O112 C113 113.2(6) . . ?
C111 O112 Na1 118.5(5) . . ?
C113 O112 Na1 106.3(4) . . ?
O112 C113 C114 107.7(6) . . ?
O112 C113 H11E 110.2(4) . . ?
C114 C113 H11E 110.2(5) . . ?
O112 C113 H11F 110.2(4) . . ?
C114 C113 H11F 110.2(5) . . ?
H11E C113 H11F 108.5 . . ?
O115 C114 C113 107.4(7) . . ?
O115 C114 H11G 110.2(4) . . ?
C113 C114 H11G 110.2(4) . . ?
O115 C114 H11H 110.2(4) . . ?
C113 C114 H11H 110.2(5) . . ?
H11G C114 H11H 108.5 . . ?
C116 O115 C114 113.5(6) . . ?
C116 O115 Na1 118.6(4) . . ?
C114 O115 Na1 117.2(4) . . ?
O115 C116 C117 110.1(7) . . ?
O115 C116 H11I 109.6(5) . . ?
C117 C116 H11I 109.6(6) . . ?
O115 C116 H11J 109.6(5) . . ?
C117 C116 H11J 109.6(5) . . ?
H11I C116 H11J 108.2 . . ?
N100 C117 C116 113.6(7) . . ?
N100 C117 H11K 108.8(5) . . ?
C116 C117 H11K 108.8(6) . . ?
N100 C117 H11L 108.8(4) . . ?
C116 C117 H11L 108.8(5) . . ?
H11K C117 H11L 107.7 . . ?
N100 C118 C119 113.1(6) . . ?
N100 C118 H11M 109.0(4) . . ?
C119 C118 H11M 109.0(5) . . ?
N100 C118 H11N 109.0(4) . . ?
C119 C118 H11N 109.0(4) . . ?
H11M C118 H11N 107.8 . . ?
O120 C119 C118 108.7(6) . . ?
O120 C119 H11O 109.9(4) . . ?
C118 C119 H11O 109.9(5) . . ?
O120 C119 H11P 109.9(4) . . ?
C118 C119 H11P 109.9(4) . . ?
H11O C119 H11P 108.3 . . ?
C119 O120 C121 111.7(5) . . ?
C119 O120 Na1 121.4(4) . . ?
C121 O120 Na1 118.3(4) . . ?
O120 C121 C122 109.2(6) . . ?
O120 C121 H12A 109.8(4) . . ?
C122 C121 H12A 109.8(4) . . ?
O120 C121 H12B 109.8(4) . . ?
C122 C121 H12B 109.8(4) . . ?
H12A C121 H12B 108.3 . . ?
O123 C122 C121 107.9(6) . . ?
O123 C122 H12C 110.1(4) . . ?
C121 C122 H12C 110.1(4) . . ?
O123 C122 H12D 110.1(4) . . ?
C121 C122 H12D 110.1(4) . . ?
H12C C122 H12D 108.4 . . ?
C122 O123 C124 112.9(6) . . ?
C122 O123 Na1 105.1(4) . . ?
C124 O123 Na1 119.7(4) . . ?
O123 C124 C125 113.0(6) . . ?
O123 C124 H12E 109.0(4) . . ?
C125 C124 H12E 109.0(5) . . ?
O123 C124 H12F 109.0(4) . . ?
C125 C124 H12F 109.0(5) . . ?
H12E C124 H12F 107.8 . . ?
N109 C125 C124 110.8(7) . . ?
N109 C125 H12G 109.5(4) . . ?
C124 C125 H12G 109.5(4) . . ?
N109 C125 H12H 109.5(4) . . ?
C124 C125 H12H 109.5(5) . . ?
H12G C125 H12H 108.1 . . ?
O206 Na2 O223 105.5(2) . . ?
O206 Na2 O220 168.0(2) . . ?
O223 Na2 O220 67.2(2) . . ?
O206 Na2 O215 83.5(2) . . ?
O223 Na2 O215 169.4(2) . . ?
O220 Na2 O215 104.9(2) . . ?
O206 Na2 O212 103.2(2) . . ?
O223 Na2 O212 106.2(2) . . ?
O220 Na2 O212 88.2(2) . . ?
O215 Na2 O212 65.5(2) . . ?
O206 Na2 O203 66.4(2) . . ?
O223 Na2 O203 81.2(2) . . ?
O220 Na2 O203 102.4(2) . . ?
O215 Na2 O203 108.0(2) . . ?
O212 Na2 O203 168.9(2) . . ?
O206 Na2 N209 68.0(2) . . ?
O223 Na2 N209 65.9(2) . . ?
O220 Na2 N209 114.8(2) . . ?
O215 Na2 N209 113.7(2) . . ?
O212 Na2 N209 65.1(2) . . ?
O203 Na2 N209 112.1(2) . . ?
O206 Na2 N200 109.6(2) . . ?
O223 Na2 N200 114.1(2) . . ?
O220 Na2 N200 67.3(2) . . ?
O215 Na2 N200 66.9(2) . . ?
O212 Na2 N200 117.2(2) . . ?
O203 Na2 N200 65.3(2) . . ?
N209 Na2 N200 177.2(2) . . ?
C218 N200 C217 110.8(6) . . ?
C218 N200 C201 111.2(6) . . ?
C217 N200 C201 111.8(7) . . ?
C218 N200 Na2 106.9(5) . . ?
C217 N200 Na2 107.0(4) . . ?
C201 N200 Na2 108.9(4) . . ?
N200 C201 C202 112.0(7) . . ?
N200 C201 H20A 109.2(4) . . ?
C202 C201 H20A 109.2(4) . . ?
N200 C201 H20B 109.2(4) . . ?
C202 C201 H20B 109.2(4) . . ?
H20A C201 H20B 107.9 . . ?
O203 C202 C201 112.8(6) . . ?
O203 C202 H20C 109.0(4) . . ?
C201 C202 H20C 109.0(4) . . ?
O203 C202 H20D 109.0(4) . . ?
C201 C202 H20D 109.0(4) . . ?
H20C C202 H20D 107.8 . . ?
C204 O203 C202 113.7(6) . . ?
C204 O203 Na2 109.7(4) . . ?
C202 O203 Na2 115.9(4) . . ?
O203 C204 C205 109.0(7) . . ?
O203 C204 H20E 109.9(4) . . ?
C205 C204 H20E 109.9(4) . . ?
O203 C204 H20F 109.9(4) . . ?
C205 C204 H20F 109.9(4) . . ?
H20E C204 H20F 108.3 . . ?
O206 C205 C204 107.5(6) . . ?
O206 C205 H20G 110.2(4) . . ?
C204 C205 H20G 110.2(5) . . ?
O206 C205 H20H 110.2(4) . . ?
C204 C205 H20H 110.2(4) . . ?
H20G C205 H20H 108.5 . . ?
C205 O206 C207 113.6(6) . . ?
C205 O206 Na2 116.4(4) . . ?
C207 O206 Na2 114.0(5) . . ?
O206 C207 C208 111.9(7) . . ?
O206 C207 H20I 109.2(4) . . ?
C208 C207 H20I 109.2(5) . . ?
O206 C207 H20J 109.2(4) . . ?
C208 C207 H20J 109.2(5) . . ?
H20I C207 H20J 107.9 . . ?
C207 C208 N209 114.2(7) . . ?
C207 C208 H20K 108.7(5) . . ?
N209 C208 H20K 108.7(4) . . ?
C207 C208 H20L 108.7(5) . . ?
N209 C208 H20L 108.7(4) . . ?
H20K C208 H20L 107.6 . . ?
C225 N209 C210 112.9(11) . . ?
C225 N209 C208 112.9(8) . . ?
C210 N209 C208 110.7(8) . . ?
C225 N209 Na2 107.8(6) . . ?
C210 N209 Na2 107.0(6) . . ?
C208 N209 Na2 105.1(5) . . ?
C211 C210 N209 124.1(11) . . ?
C211 C210 H21A 106.3(14) . . ?
N209 C210 H21A 106.3(6) . . ?
C211 C210 H21B 106.3(11) . . ?
N209 C210 H21B 106.3(7) . . ?
H21A C210 H21B 106.4 . . ?
C210 C211 O212 120.4(13) . . ?
C210 C211 H21C 107.2(13) . . ?
O212 C211 H21C 107.2(11) . . ?
C210 C211 H21D 107.2(11) . . ?
O212 C211 H21D 107.2(7) . . ?
H21C C211 H21D 106.8 . . ?
C213 O212 C211 113.6(9) . . ?
C213 O212 Na2 115.4(5) . . ?
C211 O212 Na2 117.8(6) . . ?
O212 C213 C214 107.9(7) . . ?
O212 C213 H21E 110.1(5) . . ?
C214 C213 H21E 110.1(5) . . ?
O212 C213 H21F 110.1(5) . . ?
C214 C213 H21F 110.1(6) . . ?
H21E C213 H21F 108.4 . . ?
O215 C214 C213 108.3(7) . . ?
O215 C214 H21G 110.0(4) . . ?
C213 C214 H21G 110.0(5) . . ?
O215 C214 H21H 110.0(5) . . ?
C213 C214 H21H 110.0(6) . . ?
H21G C214 H21H 108.4 . . ?
C216 O215 C214 114.9(6) . . ?
C216 O215 Na2 115.7(4) . . ?
C214 O215 Na2 110.6(5) . . ?
O215 C216 C217 112.5(6) . . ?
O215 C216 H21I 109.1(4) . . ?
C217 C216 H21I 109.1(4) . . ?
O215 C216 H21J 109.1(4) . . ?
C217 C216 H21J 109.1(5) . . ?
H21I C216 H21J 107.8 . . ?
N200 C217 C216 111.8(6) . . ?
N200 C217 H21K 109.3(4) . . ?
C216 C217 H21K 109.3(5) . . ?
N200 C217 H21L 109.3(5) . . ?
C216 C217 H21L 109.3(5) . . ?
H21K C217 H21L 107.9 . . ?
N200 C218 C219 112.0(7) . . ?
N200 C218 H21M 109.2(4) . . ?
C219 C218 H21M 109.2(5) . . ?
N200 C218 H21N 109.2(4) . . ?
C219 C218 H21N 109.2(4) . . ?
H21M C218 H21N 107.9 . . ?
O220 C219 C218 113.0(6) . . ?
O220 C219 H21O 109.0(4) . . ?
C218 C219 H21O 109.0(4) . . ?
O220 C219 H21P 109.0(4) . . ?
C218 C219 H21P 109.0(4) . . ?
H21O C219 H21P 107.8 . . ?
C219 O220 C221 113.9(7) . . ?
C219 O220 Na2 114.8(4) . . ?
C221 O220 Na2 110.7(5) . . ?
O220 C221 C222 109.4(9) . . ?
O220 C221 H22A 109.8(4) . . ?
C222 C221 H22A 109.8(6) . . ?
O220 C221 H22B 109.8(6) . . ?
C222 C221 H22B 109.8(6) . . ?
H22A C221 H22B 108.2 . . ?
O223 C222 C221 110.8(7) . . ?
O223 C222 H22C 109.5(4) . . ?
C221 C222 H22C 109.5(5) . . ?
O223 C222 H22D 109.5(5) . . ?
C221 C222 H22D 109.5(6) . . ?
H22C C222 H22D 108.1 . . ?
C222 O223 C224 117.3(11) . . ?
C222 O223 Na2 115.2(5) . . ?
C224 O223 Na2 115.5(7) . . ?
C225 C224 O223 119.3(10) . . ?
C225 C224 H22E 107.5(11) . . ?
O223 C224 H22E 107.5(9) . . ?
C225 C224 H22F 107.5(9) . . ?
O223 C224 H22F 107.5(7) . . ?
H22E C224 H22F 107.0 . . ?
C224 C225 N209 118.4(11) . . ?
C224 C225 H22G 107.7(11) . . ?
N209 C225 H22G 107.7(7) . . ?
C224 C225 H22H 107.7(8) . . ?
N209 C225 H22H 107.7(5) . . ?
H22G C225 H22H 107.1 . . ?
C301 N300 H30A 119.3(4) . . ?
C301 N300 H30B 120.7(4) . . ?
H30A N300 H30B 120.0 . . ?
N300 C301 C301 114.9(8) . 3_755 ?
N300 C301 H30C 108.5(4) . . ?
C301 C301 H30C 108.5(6) 3_755 . ?
N300 C301 H30D 108.5(4) . . ?
C301 C301 H30D 108.5(6) 3_755 . ?
H30C C301 H30D 107.5 . . ?

loop_
_geom_bond_atom_site_label_1
_geom_bond_atom_site_label_2
_geom_bond_distance
_geom_bond_site_symmetry_2
_geom_bond_publ_flag
Tl1 Se1 2.4653(8) . ?
Tl1 Se2 2.5965(9) . ?
Tl1 Se3 2.6167(9) . ?
Tl1 Tl2 3.5538(6) . ?
Tl2 Se4 2.6341(9) . ?
Tl2 Se4 2.6426(9) 3_765 ?
Tl2 Se3 2.6632(9) . ?
Tl2 Se2 2.6748(9) . ?
Tl2 Tl2 3.5275(8) 3_765 ?
Se4 Tl2 2.6426(9) 3_765 ?
Na1 O120 2.475(5) . ?
Na1 O103 2.516(6) . ?
Na1 O112 2.558(6) . ?
Na1 O123 2.589(5) . ?
Na1 O115 2.602(6) . ?
Na1 N100 2.657(6) . ?
Na1 O106 2.729(6) . ?
Na1 N109 3.018(7) . ?
N100 C118 1.443(10) . ?
N100 C117 1.463(10) . ?
N100 C101 1.467(10) . ?
C101 C102 1.47(2) . ?
C101 H10A 0.99 . ?
C101 H10B 0.99 . ?
C102 O103 1.442(11) . ?
C102 H10C 0.99 . ?
C102 H10D 0.99 . ?
O103 C104 1.406(12) . ?
C104 C105 1.400(13) . ?
C104 H10E 0.99 . ?
C104 H10F 0.99 . ?
C105 O106 1.398(10) . ?
C105 H10G 0.99 . ?
C105 H10H 0.99 . ?
O106 C107 1.422(10) . ?
C107 C108 1.514(11) . ?
C107 H10I 0.99 . ?
C107 H10J 0.99 . ?
C108 N109 1.471(10) . ?
C108 H10K 0.99 . ?
C108 H10L 0.99 . ?
N109 C125 1.456(11) . ?
N109 C110 1.465(10) . ?
C110 C111 1.494(12) . ?
C110 H11A 0.99 . ?
C110 H11B 0.99 . ?
C111 O112 1.420(10) . ?
C111 H11C 0.99 . ?
C111 H11D 0.99 . ?
O112 C113 1.432(8) . ?
C113 C114 1.487(10) . ?
C113 H11E 0.99 . ?
C113 H11F 0.99 . ?
C114 O115 1.423(9) . ?
C114 H11G 0.99 . ?
C114 H11H 0.99 . ?
O115 C116 1.420(8) . ?
C116 C117 1.465(12) . ?
C116 H11I 0.99 . ?
C116 H11J 0.99 . ?
C117 H11K 0.99 . ?
C117 H11L 0.99 . ?
C118 C119 1.511(11) . ?
C118 H11M 0.99 . ?
C118 H11N 0.99 . ?
C119 O120 1.412(8) . ?
C119 H11O 0.99 . ?
C119 H11P 0.99 . ?
O120 C121 1.415(8) . ?
C121 C122 1.495(10) . ?
C121 H12A 0.99 . ?
C121 H12B 0.99 . ?
C122 O123 1.416(9) . ?
C122 H12C 0.99 . ?
C122 H12D 0.99 . ?
O123 C124 1.427(8) . ?
C124 C125 1.504(11) . ?
C124 H12E 0.99 . ?
C124 H12F 0.99 . ?
C125 H12G 0.99 . ?
C125 H12H 0.99 . ?
Na2 O206 2.387(6) . ?
Na2 O223 2.449(6) . ?
Na2 O220 2.487(6) . ?
Na2 O215 2.493(5) . ?
Na2 O212 2.544(7) . ?
Na2 O203 2.607(6) . ?
Na2 N209 2.775(7) . ?
Na2 N200 2.795(7) . ?
N200 C218 1.451(9) . ?
N200 C217 1.479(9) . ?
N200 C201 1.482(10) . ?
C201 C202 1.495(10) . ?
C201 H20A 0.99 . ?
C201 H20B 0.99 . ?
C202 O203 1.417(9) . ?
C202 H20C 0.99 . ?
C202 H20D 0.99 . ?
O203 C204 1.414(9) . ?
C204 C205 1.481(11) . ?
C204 H20E 0.99 . ?
C204 H20F 0.99 . ?
C205 O206 1.403(8) . ?
C205 H20G 0.99 . ?
C205 H20H 0.99 . ?
O206 C207 1.430(9) . ?
C207 C208 1.465(12) . ?
C207 H20I 0.99 . ?
C207 H20J 0.99 . ?
C208 N209 1.485(11) . ?
C208 H20K 0.99 . ?
C208 H20L 0.99 . ?
N209 C225 1.417(11) . ?
N209 C210 1.484(13) . ?
C210 C211 1.26(2) . ?
C210 H21A 0.99 . ?
C210 H21B 0.99 . ?
C211 O212 1.402(15) . ?
C211 H21C 0.99 . ?
C211 H21D 0.99 . ?
O212 C213 1.384(10) . ?
C213 C214 1.466(13) . ?
C213 H21E 0.99 . ?
C213 H21F 0.99 . ?
C214 O215 1.434(9) . ?
C214 H21G 0.99 . ?
C214 H21H 0.99 . ?
O215 C216 1.418(9) . ?
C216 C217 1.508(10) . ?
C216 H21I 0.99 . ?
C216 H21J 0.99 . ?
C217 H21K 0.99 . ?
C217 H21L 0.99 . ?
C218 C219 1.524(12) . ?
C218 H21M 0.99 . ?
C218 H21N 0.99 . ?
C219 O220 1.413(10) . ?
C219 H21O 0.99 . ?
C219 H21P 0.99 . ?
O220 C221 1.429(9) . ?
C221 C222 1.433(15) . ?
C221 H22A 0.99 . ?
C221 H22B 0.99 . ?
C222 O223 1.394(12) . ?
C222 H22C 0.99 . ?
C222 H22D 0.99 . ?
O223 C224 1.422(13) . ?
C224 C225 1.332(15) . ?
C224 H22E 0.99 . ?
C224 H22F 0.99 . ?
C225 H22G 0.99 . ?
C225 H22H 0.99 . ?
N300 C301 1.451(9) . ?
N300 H30A 0.90 . ?
N300 H30B 0.90 . ?
C301 C301 1.507(15) 3_755 ?
C301 H30C 0.99 . ?
C301 H30D 0.99 . ?
